data_2008776
loop_
_publ_author_name
'Zwege, Daniel'
'Thompson, Hugh W.'
'Brunskill, Andrew P. J.'
'Lalancette, Roger A.'

_publ_section_title
;
 (+/-)-2-Aza-3,9-dioxotricyclo[4.4.4.0^1,6^]tetradecane: dimeric and
 catemeric hydrogen bonding in two polymorphs of a propellanoid keto
 lactam
;
_journal_issue 8
_journal_name_full 'Acta Crystallographica Section C'
_journal_page_first 1370
_journal_page_last 1373
_journal_paper_doi 10.1107/S0108270199004485
_journal_volume 55
_journal_year 1999
_chemical_formula_sum 'C13 H19 N O2'
_chemical_formula_weight 221.29
_chemical_melting_point 437
_chemical_name_systematic
;
(+-)-2-Aza-3,9-dioxotricyclo[4.4.4.0^1,6^]tetradecane
;
_space_group_IT_number 14
_symmetry_cell_setting monoclinic
_symmetry_space_group_name_Hall '-P 2ybc'
_symmetry_space_group_name_H-M 'P 1 21/c 1'
_audit_creation_method SHELXL-97
_cell_angle_alpha 90.00
_cell_angle_beta 90.620(10)
_cell_angle_gamma 90.00
_cell_formula_units_Z 4
_cell_length_a 11.135(2)
_cell_length_b 7.626(2)
_cell_length_c 13.580(2)
_cell_measurement_reflns_used 32
_cell_measurement_temperature 293(2)
_cell_measurement_theta_max 12.17
_cell_measurement_theta_min 6.18
_cell_volume 1153.1(4)
_computing_cell_refinement 'XSCANS (Siemens,  1996)'
_computing_data_collection 'XSCANS (Fait, 1991)'
_computing_data_reduction XSCANS
_computing_molecular_graphics SHELXL-97
_computing_publication_material SHELXL-97
_computing_structure_refinement 'SHELXL-97 (Sheldrick, 1997)'
_computing_structure_solution 'SHELXS97 (Sheldrick, 1997)'
_diffrn_ambient_temperature 293(2)
_diffrn_measured_fraction_theta_full 0.999
_diffrn_measured_fraction_theta_max 0.999
_diffrn_measurement_device 'Siemens P4'
_diffrn_measurement_method '2\q/\q scans'
_diffrn_radiation_monochromator graphite
_diffrn_radiation_source 'normal-focus sealed tube'
_diffrn_radiation_type MoK\a
_diffrn_radiation_wavelength 0.71073
_diffrn_reflns_av_R_equivalents 0.033
_diffrn_reflns_av_sigmaI/netI 0.054
_diffrn_reflns_limit_h_max 14
_diffrn_reflns_limit_h_min -14
_diffrn_reflns_limit_k_max 9
_diffrn_reflns_limit_k_min -1
_diffrn_reflns_limit_l_max 17
_diffrn_reflns_limit_l_min -1
_diffrn_reflns_number 3507
_diffrn_reflns_theta_full 27.50
_diffrn_reflns_theta_max 27.50
_diffrn_reflns_theta_min 1.83
_diffrn_standards_decay_%
;
No decay. Variation < 1
;
_diffrn_standards_interval_count 97
_diffrn_standards_number 3
_exptl_absorpt_coefficient_mu 0.085
_exptl_absorpt_correction_T_max 0.991
_exptl_absorpt_correction_T_min 0.969
_exptl_absorpt_correction_type numerical
_exptl_absorpt_process_details 'XPREP (Sheldrick, 1997)'
_exptl_crystal_colour Colorless
_exptl_crystal_density_diffrn 1.275
_exptl_crystal_density_method 'not measured'
_exptl_crystal_description 'Rectangular prism'
_exptl_crystal_F_000 480
_exptl_crystal_size_max 0.92
_exptl_crystal_size_mid 0.32
_exptl_crystal_size_min 0.12
_refine_diff_density_max 0.503
_refine_diff_density_min -0.215
_refine_ls_extinction_method none
_refine_ls_goodness_of_fit_ref 1.03
_refine_ls_hydrogen_treatment mixed
_refine_ls_matrix_type full
_refine_ls_number_parameters 149
_refine_ls_number_reflns 2653
_refine_ls_number_restraints 0
_refine_ls_restrained_S_all 1.03
_refine_ls_R_factor_all 0.100
_refine_ls_R_factor_gt 0.060
_refine_ls_shift/su_max 0.000
_refine_ls_shift/su_mean 0.000
_refine_ls_structure_factor_coef Fsqd
_refine_ls_weighting_details 'calc w = 1/[\s^2^(Fo^2^)+(0.0483P)^2^+0.6911P] where P=(Fo^2^+2Fc^2^)/3'
_refine_ls_weighting_scheme calc
_refine_ls_wR_factor_ref 0.151
_reflns_number_gt 1712
_reflns_number_total 2653
_reflns_threshold_expression I>2\s(I)
_cod_data_source_file fg1543.cif
_cod_data_source_block II
_cod_depositor_comments
;
The following automatic conversions were performed:
'_symmetry_cell_setting' value 'Monoclinic' changed to 'monoclinic'
according to '/home/saulius/struct/CIF-dictionaries/cif_core.dic'
dictionary named 'cif_core.dic' version 2.4.1 from 2010-06-29.

Automatic conversion script
Id: cif_fix_enum 1527 2010-12-29 10:47:43Z saulius 

The following automatic conversions were performed:

'_symmetry_cell_setting' value 'Monoclinic' changed to 'monoclinic'
according to /home/saulius/struct/CIF-dictionaries/cif_core.dic
dictionary named 'cif_core.dic' version 2.4.1 from 2010-06-29.

Automatic conversion script
Id: cif_fix_values 1715 2011-07-08 13:25:40Z adriana 
;
_cod_original_sg_symbol_H-M 'P 21/c'
_cod_database_code 2008776

loop_
_symmetry_equiv_pos_as_xyz
'x, y, z'
'-x, y+1/2, -z+1/2'
'-x, -y, -z'
'x, -y-1/2, z-1/2'

loop_
_atom_site_label
_atom_site_fract_x
_atom_site_fract_y
_atom_site_fract_z
_atom_site_U_iso_or_equiv
_atom_site_adp_type
_atom_site_calc_flag
_atom_site_refinement_flags
_atom_site_occupancy
_atom_site_disorder_assembly
_atom_site_disorder_group
_atom_site_type_symbol
O1 1.03043(15) 0.6723(2) 0.23054(14) 0.0463(5) Uani d . 1 . . O
O2 0.45653(19) 0.9492(4) 0.21531(18) 0.0835(8) Uani d . 1 . . O
C1 0.75438(18) 0.8697(3) 0.13624(15) 0.0264(5) Uani d . 1 . . C
N2 0.87409(15) 0.8381(2) 0.18097(13) 0.0296(4) Uani d . 1 . . N
C3 0.93350(19) 0.6854(3) 0.18583(16) 0.0310(5) Uani d . 1 . . C
C4 0.8818(2) 0.5284(3) 0.13316(18) 0.0383(6) Uani d . 1 . . C
C5 0.7544(2) 0.5512(3) 0.09144(17) 0.0343(5) Uani d . 1 . . C
C6 0.73121(19) 0.7368(3) 0.05193(15) 0.0276(5) Uani d . 1 . . C
C7 0.5997(2) 0.7512(3) 0.01505(17) 0.0341(5) Uani d . 1 . . C
C8 0.5059(2) 0.7359(3) 0.09576(18) 0.0400(6) Uani d . 1 . . C
C9 0.5319(2) 0.8571(3) 0.17969(18) 0.0398(6) Uani d . 1 . . C
C10 0.65965(19) 0.8533(3) 0.21793(16) 0.0334(5) Uani d . 1 . . C
C11 0.7531(2) 1.0596(3) 0.09762(16) 0.0316(5) Uani d . 1 . . C
C12 0.8373(2) 1.0893(3) 0.01160(19) 0.0417(6) Uani d . 1 . . C
C13 0.8138(2) 0.9612(3) -0.07184(18) 0.0418(6) Uani d . 1 . . C
C14 0.8160(2) 0.7732(3) -0.03467(16) 0.0355(5) Uani d . 1 . . C
H2 0.9095 0.9276 0.2067 0.045(7) Uiso calc R 1 . . H
H4A 0.8817 0.4302 0.1786 0.047(4) Uiso calc R 1 . . H
H4B 0.9346 0.4982 0.0794 0.047(4) Uiso calc R 1 . . H
H5A 0.6970 0.5257 0.1427 0.047(4) Uiso calc R 1 . . H
H5B 0.7416 0.4674 0.0386 0.047(4) Uiso calc R 1 . . H
H7A 0.5893 0.8631 -0.0179 0.042(3) Uiso calc R 1 . . H
H7B 0.5851 0.6598 -0.0333 0.042(3) Uiso calc R 1 . . H
H8A 0.4273 0.7627 0.0683 0.042(3) Uiso calc R 1 . . H
H8B 0.5043 0.6161 0.1198 0.042(3) Uiso calc R 1 . . H
H10A 0.6728 0.7442 0.2531 0.042(3) Uiso calc R 1 . . H
H10B 0.6708 0.9486 0.2644 0.042(3) Uiso calc R 1 . . H
H11A 0.6719 1.0894 0.0770 0.043(2) Uiso calc R 1 . . H
H11B 0.7757 1.1380 0.1509 0.043(2) Uiso calc R 1 . . H
H12A 0.8272 1.2081 -0.0127 0.043(2) Uiso calc R 1 . . H
H12B 0.9197 1.0766 0.0344 0.043(2) Uiso calc R 1 . . H
H13A 0.8744 0.9759 -0.1219 0.043(2) Uiso calc R 1 . . H
H13B 0.7360 0.9859 -0.1017 0.043(2) Uiso calc R 1 . . H
H14A 0.8974 0.7446 -0.0143 0.043(2) Uiso calc R 1 . . H
H14B 0.7944 0.6959 -0.0887 0.043(2) Uiso calc R 1 . . H

loop_
_atom_site_aniso_label
_atom_site_aniso_U_11
_atom_site_aniso_U_22
_atom_site_aniso_U_33
_atom_site_aniso_U_12
_atom_site_aniso_U_13
_atom_site_aniso_U_23
O1 0.0366(9) 0.0354(9) 0.0663(12) 0.0048(8) -0.0223(8) 0.0013(8)
O2 0.0506(13) 0.113(2) 0.0865(17) 0.0273(14) -0.0032(12) -0.0377(16)
C1 0.0260(10) 0.0235(10) 0.0294(10) 0.0021(8) -0.0055(8) -0.0017(8)
N2 0.0278(9) 0.0230(9) 0.0378(10) -0.0001(7) -0.0111(8) -0.0036(8)
C3 0.0303(11) 0.0263(10) 0.0363(12) 0.0021(9) -0.0051(9) 0.0027(9)
C4 0.0422(13) 0.0244(11) 0.0479(14) 0.0065(10) -0.0116(11) -0.0027(10)
C5 0.0367(12) 0.0220(10) 0.0440(13) -0.0001(9) -0.0097(10) -0.0052(10)
C6 0.0293(11) 0.0235(10) 0.0297(11) 0.0006(8) -0.0069(9) -0.0045(9)
C7 0.0336(12) 0.0299(11) 0.0385(12) -0.0014(9) -0.0113(10) -0.0057(10)
C8 0.0279(11) 0.0423(13) 0.0498(14) -0.0008(10) -0.0083(10) 0.0023(11)
C9 0.0321(12) 0.0460(14) 0.0415(13) 0.0055(11) 0.0026(10) 0.0013(11)
C10 0.0350(12) 0.0352(12) 0.0298(11) 0.0030(10) -0.0029(9) -0.0023(9)
C11 0.0340(12) 0.0221(10) 0.0384(12) 0.0040(9) -0.0070(10) -0.0020(9)
C12 0.0414(14) 0.0290(12) 0.0547(15) 0.0008(10) 0.0019(12) 0.0070(11)
C13 0.0415(14) 0.0460(14) 0.0380(13) 0.0041(11) 0.0030(11) 0.0078(11)
C14 0.0386(13) 0.0355(12) 0.0324(12) 0.0060(10) -0.0020(10) -0.0076(10)

loop_
_atom_type_symbol
_atom_type_description
_atom_type_scat_dispersion_real
_atom_type_scat_dispersion_imag
_atom_type_scat_source
C C 0.0033 0.0016 'International Tables Vol C Tables 4.2.6.8 and 6.1.1.4'
H H 0.0000 0.0000 'International Tables Vol C Tables 4.2.6.8 and 6.1.1.4'
N N 0.0061 0.0033 'International Tables Vol C Tables 4.2.6.8 and 6.1.1.4'
O O 0.0106 0.0060 'International Tables Vol C Tables 4.2.6.8 and 6.1.1.4'

loop_
_geom_angle_atom_site_label_1
_geom_angle_atom_site_label_2
_geom_angle_atom_site_label_3
_geom_angle
N2 C1 C11 107.36(16)
N2 C1 C10 108.15(16)
C11 C1 C10 108.48(17)
N2 C1 C6 109.83(16)
C11 C1 C6 111.27(16)
C10 C1 C6 111.61(17)
C3 N2 C1 127.15(17)
O1 C3 N2 121.5(2)
O1 C3 C4 119.73(19)
N2 C3 C4 118.79(18)
C3 C4 C5 115.66(18)
C4 C5 C6 112.68(18)
C5 C6 C14 109.34(18)
C5 C6 C7 109.49(17)
C14 C6 C7 109.00(17)
C5 C6 C1 108.61(16)
C14 C6 C1 110.35(17)
C7 C6 C1 110.04(17)
C8 C7 C6 114.51(19)
C9 C8 C7 111.84(19)
O2 C9 C8 122.6(2)
O2 C9 C10 122.2(2)
C8 C9 C10 115.1(2)
C9 C10 C1 113.57(18)
C12 C11 C1 113.41(18)
C13 C12 C11 112.0(2)
C12 C13 C14 110.94(19)
C13 C14 C6 114.56(19)

loop_
_geom_bond_atom_site_label_1
_geom_bond_atom_site_label_2
_geom_bond_site_symmetry_2
_geom_bond_distance
_geom_bond_publ_flag
O1 C3 . 1.237(3) y
O2 C9 . 1.200(3) y
C1 N2 . 1.479(2) y
C1 C11 . 1.540(3) ?
C1 C10 . 1.544(3) ?
C1 C6 . 1.549(3) ?
N2 C3 . 1.341(3) y
C3 C4 . 1.505(3) ?
C4 C5 . 1.532(3) ?
C5 C6 . 1.534(3) ?
C6 C14 . 1.541(3) ?
C6 C7 . 1.546(3) ?
C7 C8 . 1.527(3) ?
C8 C9 . 1.494(3) ?
C9 C10 . 1.509(3) ?
C11 C12 . 1.523(3) ?
C12 C13 . 1.517(4) ?
C13 C14 . 1.520(3) ?

loop_
_geom_torsion_atom_site_label_1
_geom_torsion_atom_site_label_2
_geom_torsion_atom_site_label_3
_geom_torsion_atom_site_label_4
_geom_torsion
C11 C1 N2 C3 -149.6(2)
C10 C1 N2 C3 93.5(2)
C6 C1 N2 C3 -28.5(3)
C1 N2 C3 O1 -175.5(2)
C1 N2 C3 C4 6.1(3)
O1 C3 C4 C5 172.4(2)
N2 C3 C4 C5 -9.2(3)
C3 C4 C5 C6 36.1(3)
C4 C5 C6 C14 62.8(2)
C4 C5 C6 C7 -177.81(19)
C4 C5 C6 C1 -57.6(2)
N2 C1 C6 C5 51.9(2)
C11 C1 C6 C5 170.67(17)
C10 C1 C6 C5 -68.0(2)
N2 C1 C6 C14 -67.9(2)
C11 C1 C6 C14 50.8(2)
C10 C1 C6 C14 172.17(17)
N2 C1 C6 C7 171.78(17)
C11 C1 C6 C7 -69.5(2)
C10 C1 C6 C7 51.8(2)
C5 C6 C7 C8 66.2(2)
C14 C6 C7 C8 -174.26(18)
C1 C6 C7 C8 -53.1(2)
C6 C7 C8 C9 50.9(3)
C7 C8 C9 O2 132.8(3)
C7 C8 C9 C10 -48.3(3)
O2 C9 C10 C1 -131.6(3)
C8 C9 C10 C1 49.5(3)
N2 C1 C10 C9 -171.80(18)
C11 C1 C10 C9 72.1(2)
C6 C1 C10 C9 -50.9(2)
N2 C1 C11 C12 67.2(2)
C10 C1 C11 C12 -176.14(18)
C6 C1 C11 C12 -53.0(2)
C1 C11 C12 C13 54.1(3)
C11 C12 C13 C14 -53.0(3)
C12 C13 C14 C6 53.9(3)
C5 C6 C14 C13 -172.30(18)
C7 C6 C14 C13 68.0(2)
C1 C6 C14 C13 -52.9(2)
